data_4323544
loop_
_publ_author_name
'Janet R. Clark'
'April L. Pulvirenti'
'Phillip E. Fanwick'
'Michaelis Sigalas'
'Odile Eisenstein'
'Ian P. Rothwell'

_publ_contact_author
;
     I. P. Rothwell
     Department of Chemistry
     Purdue University
     W. Lafayette
     IN 47907
     USA
;
_publ_contact_author_email rothwell@chem.purdue.edu
_publ_contact_author_fax '(317) 494 0239'
_publ_contact_author_phone '(317) 494 7012'
_publ_section_title
;
 Structural Distortions in Six-Coordinate Adducts of Niobium(V) and
 Tantalum(V)
;
_journal_name_full 'Inorganic Chemistry'
_journal_page_first 3623
_journal_page_last 3631
_journal_paper_doi 10.1021/ic970331l
_journal_volume 36
_journal_year 1997
_chemical_formula_sum 'C44 H62 Cl2 O3 P Ta'
_chemical_formula_weight 921.81
_chemical_name_systematic ' ?'
_space_group_IT_number 2
_symmetry_cell_setting triclinic
_symmetry_space_group_name_Hall '-P 1'
_symmetry_space_group_name_H-M 'P -1'
_atom_type_scat_source International_Tables_for_Xray_Crystallography
_cell_angle_alpha 85.553(12)
_cell_angle_beta 73.584(10)
_cell_angle_gamma 89.735(12)
_cell_formula_units_Z 2
_cell_length_a 13.1685(15)
_cell_length_b 13.337(2)
_cell_length_c 13.4210(16)
_cell_measurement_reflns_used 25
_cell_measurement_temperature 295
_cell_measurement_theta_max 25
_cell_measurement_theta_min 18
_cell_volume 2253.8(5)
_computing_cell_refinement CAD4_(Enraf-Nonius,_1977)
_computing_data_collection CAD4_(Enraf-Nonius,_1977)
_computing_data_reduction PROCESS_MolEN_(Fair,_1990)
_computing_molecular_graphics ORTEP_(Johnson,_1976)
_computing_publication_material CIF_VAX_MolEN_(Fair,_1990)
_computing_structure_refinement LSFM_MolEN_(Fair,_1990)
_computing_structure_solution Patterson_and_Fourier
_diffrn_ambient_temperature 295
_diffrn_measurement_device Enraf_Nonius_CAD4
_diffrn_measurement_method Enraf_Nonius_CAD4
_diffrn_radiation_type Mo-K\a
_diffrn_radiation_wavelength 0.71073
_diffrn_reflns_av_R_equivalents 0.019
_diffrn_reflns_limit_h_max 15
_diffrn_reflns_limit_h_min -16
_diffrn_reflns_limit_k_max 16
_diffrn_reflns_limit_k_min -16
_diffrn_reflns_limit_l_max 0
_diffrn_reflns_limit_l_min -16
_diffrn_reflns_number 9562
_diffrn_reflns_theta_max 26.32
_diffrn_reflns_theta_min 2.00
_diffrn_standards_decay_% 11.35
_diffrn_standards_interval_time 83
_diffrn_standards_number 3
_exptl_absorpt_coefficient_mu 2.595
_exptl_absorpt_correction_T_max 0.4534
_exptl_absorpt_correction_T_min 0.3586
_exptl_absorpt_correction_type refined_empirical_(Walker_&_Stuart,_1983)
_exptl_crystal_colour yellow
_exptl_crystal_density_diffrn 1.36
_exptl_crystal_description plate
_exptl_crystal_F_000 944
_exptl_crystal_size_max 0.50
_exptl_crystal_size_mid 0.38
_exptl_crystal_size_min 0.22
_refine_diff_density_max 0.71
_refine_diff_density_min 0.00
_refine_ls_extinction_method none
_refine_ls_goodness_of_fit_obs 1.326
_refine_ls_hydrogen_treatment 'not refined, U=1.3 * Ueq of bonding atom'
_refine_ls_number_parameters 460
_refine_ls_number_reflns 7361
_refine_ls_R_factor_all 0.048
_refine_ls_R_factor_obs 0.026
_refine_ls_shift/esd_max 0.011
_refine_ls_structure_factor_coef F
_refine_ls_weighting_details 'w = 4Fo^2^/ (\s^2^(Fo^2^) + 0.0004 Fo^4^)'
_refine_ls_weighting_scheme calc
_refine_ls_wR_factor_obs 0.028
_reflns_number_observed 7361
_reflns_number_total 9157
_reflns_observed_criterion >3.0\s(I)
_cod_data_source_file ic970331l_7.cif
_cod_data_source_block jc7_48
_cod_depositor_comments
;
The following automatic conversions were performed:

'_refine_ls_weighting_scheme' value '4Fo^2^/ (\s^2^(Fo^2^) + 0.0004
Fo^4^)' was changed to 'calc'. New tag '_refine_ls_weighting_details'
was created. The value of the new tag was set to 'w = 4Fo^2^/
(\s^2^(Fo^2^) + 0.0004 Fo^4^)'.

Automatic conversion script
Id: cif_fix_values 3143 2015-03-26 13:38:13Z robertas 
;
_cod_original_cell_volume 2253.8(7)
_cod_original_formula_sum 'C44 H62 Cl2 O3 P1 Ta1'
_cod_database_code 4323544

loop_
_symmetry_equiv_pos_as_xyz
'x, y, z'
'-x, -y, -z'

loop_
_atom_site_aniso_label
_atom_site_aniso_U_11
_atom_site_aniso_U_22
_atom_site_aniso_U_33
_atom_site_aniso_U_12
_atom_site_aniso_U_13
_atom_site_aniso_U_23
Ta 0.03131(5) 0.03067(6) 0.03195(5) 0.00013(5) -0.00924(4) -0.00205(5)
Cl(1) 0.0588(5) 0.0407(4) 0.0395(4) -0.0008(4) -0.0148(3) 0.0037(4)
Cl(2) 0.0533(5) 0.0534(5) 0.0392(4) -0.0106(4) -0.0103(4) 0.0070(4)
P(1) 0.0349(4) 0.0452(5) 0.0561(5) 0.0037(4) -0.0133(4) -0.0088(4)
O(10) 0.0433(11) 0.0367(12) 0.0407(11) -0.0036(10) -0.0176(8) -0.0044(10)
O(20) 0.0377(11) 0.0440(13) 0.0512(13) 0.0039(10) -0.0145(9) 0.0039(11)
O(30) 0.0442(12) 0.0360(12) 0.0381(11) -0.0012(10) -0.0063(9) -0.0072(10)
C(1) 0.0449(17) 0.055(2) 0.074(2) -0.0064(17) -0.0283(15) 0.0104(19)
C(2) 0.106(3) 0.071(3) 0.082(2) 0.001(2) -0.0573(18) -0.012(2)
C(3) 0.138(3) 0.101(4) 0.092(3) -0.015(3) -0.074(2) -0.007(3)
C(4) 0.090(2) 0.127(4) 0.101(3) -0.023(3) -0.0655(18) 0.036(3)
C(5) 0.067(2) 0.127(4) 0.119(3) 0.001(3) -0.046(2) 0.049(3)
C(6) 0.059(2) 0.090(3) 0.099(3) 0.011(2) -0.028(2) 0.018(3)
C(7) 0.050(2) 0.072(3) 0.096(3) 0.010(2) -0.009(2) -0.033(2)
C(8) 0.0396(19) 0.067(3) 0.075(3) 0.0014(19) -0.0046(19) -0.008(2)
C(11) 0.0347(15) 0.0409(18) 0.0401(16) -0.0021(14) -0.0094(12) -0.0099(14)
C(12) 0.0393(16) 0.0407(18) 0.0426(18) -0.0006(15) -0.0038(14) -0.0065(15)
C(13) 0.0537(19) 0.043(2) 0.061(2) -0.0067(17) -0.0155(16) -0.0122(17)
C(14) 0.059(2) 0.063(2) 0.065(2) -0.0117(18) -0.0244(16) -0.0209(18)
C(15) 0.0562(19) 0.064(2) 0.0505(18) -0.0046(18) -0.0242(14) -0.0111(17)
C(16) 0.0411(16) 0.048(2) 0.0417(17) -0.0016(15) -0.0120(13) -0.0066(15)
C(21) 0.0366(15) 0.058(2) 0.0354(16) 0.0118(15) -0.0121(12) -0.0058(16)
C(22) 0.0383(16) 0.065(2) 0.0428(18) 0.0033(17) -0.0109(14) -0.0016(18)
C(23) 0.0442(19) 0.092(3) 0.095(3) 0.003(2) -0.0289(18) 0.002(3)
C(24) 0.058(2) 0.103(4) 0.140(4) 0.031(2) -0.040(2) 0.003(3)
C(25) 0.067(2) 0.075(3) 0.102(3) 0.027(2) -0.029(2) 0.008(3)
C(26) 0.055(2) 0.054(2) 0.053(2) 0.0159(18) -0.0141(16) -0.0036(18)
C(31) 0.0539(18) 0.0370(18) 0.0417(17) 0.0031(16) -0.0135(14) -0.0099(15)
C(32) 0.0573(19) 0.044(2) 0.061(2) 0.0004(17) -0.0213(16) -0.0122(17)
C(33) 0.082(3) 0.065(2) 0.102(3) -0.010(2) -0.015(2) -0.042(2)
C(34) 0.102(4) 0.082(3) 0.101(3) 0.005(3) -0.011(3) -0.059(2)
C(35) 0.090(3) 0.084(3) 0.069(3) 0.004(3) -0.002(2) -0.036(2)
C(36) 0.069(2) 0.054(2) 0.045(2) 0.002(2) -0.0001(18) -0.0132(18)
C(121) 0.082(3) 0.048(2) 0.091(3) 0.014(2) -0.037(2) -0.011(2)
C(122) 0.0580(19) 0.0358(18) 0.0503(19) -0.0028(16) -0.0156(15) -0.0023(16)
C(123) 0.080(3) 0.072(3) 0.059(2) -0.018(2) -0.014(2) 0.010(2)
C(161) 0.092(3) 0.076(3) 0.092(3) 0.008(2) -0.0519(19) -0.005(2)
C(162) 0.0565(18) 0.056(2) 0.0480(18) -0.0026(18) -0.0248(14) -0.0040(17)
C(163) 0.093(3) 0.075(3) 0.081(3) -0.014(3) -0.004(3) 0.013(3)
C(221) 0.062(2) 0.074(3) 0.073(3) -0.013(2) -0.0184(19) -0.008(2)
C(222) 0.0404(17) 0.066(2) 0.0479(19) -0.0054(18) -0.0126(14) 0.0030(18)
C(223) 0.102(3) 0.100(4) 0.059(2) -0.018(3) -0.032(2) 0.012(3)
C(261) 0.108(4) 0.072(3) 0.128(4) -0.001(3) -0.012(3) -0.038(3)
C(262) 0.070(2) 0.047(2) 0.061(2) 0.014(2) -0.009(2) 0.0031(19)
C(263) 0.140(5) 0.116(5) 0.067(3) -0.026(4) -0.016(3) 0.016(3)
C(321) 0.055(2) 0.095(4) 0.137(4) -0.002(3) -0.026(3) -0.028(3)
C(322) 0.052(2) 0.041(2) 0.071(2) -0.0034(17) -0.0091(18) -0.0087(18)
C(323) 0.102(4) 0.061(3) 0.082(3) -0.002(3) -0.004(3) 0.009(3)
C(361) 0.081(3) 0.093(4) 0.135(4) -0.007(3) 0.033(3) -0.046(3)
C(362) 0.087(3) 0.060(3) 0.062(3) -0.004(3) 0.022(2) -0.011(2)
C(363) 0.185(7) 0.121(5) 0.095(4) -0.016(5) 0.003(5) 0.027(4)

loop_
_atom_site_label
_atom_site_fract_x
_atom_site_fract_y
_atom_site_fract_z
_atom_site_U_iso_or_equiv
_atom_site_thermal_displace_type
_atom_site_calc_flag
Ta 0.195635(10) 0.277691(11) 0.273639(11) 0.03128(3) Uani ?
Cl(1) 0.23184(7) 0.39755(7) 0.12747(6) 0.0465(2) Uani ?
Cl(2) 0.09907(7) 0.17894(7) 0.42483(7) 0.0497(3) Uani ?
P(1) -0.00903(7) 0.33671(7) 0.29008(8) 0.0451(3) Uani ?
O(10) 0.20777(17) 0.38392(17) 0.35774(16) 0.0389(6) Uani ?
O(20) 0.33074(17) 0.23315(18) 0.27023(18) 0.0443(7) Uani ?
O(30) 0.17912(17) 0.17728(17) 0.18653(17) 0.0403(6) Uani ?
C(1) -0.0447(3) 0.3620(3) 0.1705(3) 0.0563(11) Uani ?
C(2) -0.0060(4) 0.3017(4) 0.0897(3) 0.0799(15) Uani ?
C(3) -0.0367(4) 0.3168(4) -0.0017(4) 0.1016(18) Uani ?
C(4) -0.1046(4) 0.3924(5) -0.0116(4) 0.1003(18) Uani ?
C(5) -0.1425(4) 0.4515(5) 0.0673(4) 0.1034(18) Uani ?
C(6) -0.1136(3) 0.4378(4) 0.1572(4) 0.0829(16) Uani ?
C(7) -0.0351(3) 0.4498(3) 0.3579(4) 0.0739(15) Uani ?
C(8) -0.1162(3) 0.2532(3) 0.3661(3) 0.0628(13) Uani ?
C(11) 0.2541(2) 0.4484(3) 0.4078(2) 0.0384(9) Uani ?
C(12) 0.2616(3) 0.5511(3) 0.3750(3) 0.0423(10) Uani ?
C(13) 0.3109(3) 0.6145(3) 0.4265(3) 0.0524(11) Uani ?
C(14) 0.3489(3) 0.5797(3) 0.5069(3) 0.0603(12) Uani ?
C(15) 0.3390(3) 0.4788(3) 0.5383(3) 0.0547(11) Uani ?
C(16) 0.2921(3) 0.4101(3) 0.4910(3) 0.0433(10) Uani ?
C(21) 0.4284(2) 0.2010(3) 0.2756(2) 0.0428(9) Uani ?
C(22) 0.5130(3) 0.2709(3) 0.2445(3) 0.0489(11) Uani ?
C(23) 0.6103(3) 0.2353(4) 0.2497(4) 0.0758(15) Uani ?
C(24) 0.6224(3) 0.1381(4) 0.2843(5) 0.0987(19) Uani ?
C(25) 0.5376(3) 0.0715(4) 0.3141(4) 0.0812(16) Uani ?
C(26) 0.4380(3) 0.1015(3) 0.3100(3) 0.0544(11) Uani ?
C(31) 0.1933(3) 0.0977(3) 0.1250(3) 0.0439(10) Uani ?
C(32) 0.1172(3) 0.0199(3) 0.1529(3) 0.0527(11) Uani ?
C(33) 0.1357(4) -0.0625(3) 0.0928(4) 0.0831(16) Uani ?
C(34) 0.2225(4) -0.0659(4) 0.0081(4) 0.0956(18) Uani ?
C(35) 0.2928(4) 0.0127(4) -0.0187(4) 0.0837(16) Uani ?
C(36) 0.2819(3) 0.0972(3) 0.0377(3) 0.0585(12) Uani ?
C(121) 0.1400(4) 0.6775(3) 0.3218(4) 0.0708(14) Uani ?
C(122) 0.2217(3) 0.5953(3) 0.2865(3) 0.0480(10) Uani ?
C(123) 0.3121(4) 0.6352(4) 0.1939(3) 0.0722(15) Uani ?
C(161) 0.3823(4) 0.2588(4) 0.5511(4) 0.0814(15) Uani ?
C(162) 0.2809(3) 0.3014(3) 0.5322(3) 0.0514(11) Uani ?
C(163) 0.1884(4) 0.2856(4) 0.6298(4) 0.0883(18) Uani ?
C(221) 0.5448(3) 0.4548(4) 0.2607(4) 0.0696(14) Uani ?
C(222) 0.5003(3) 0.3789(3) 0.2047(3) 0.0517(11) Uani ?
C(223) 0.5508(4) 0.3949(4) 0.0885(4) 0.0860(17) Uani ?
C(261) 0.3630(5) -0.0605(4) 0.2762(5) 0.106(2) Uani ?
C(262) 0.3449(3) 0.0278(3) 0.3421(3) 0.0619(13) Uani ?
C(263) 0.3169(5) -0.0074(5) 0.4559(4) 0.112(2) Uani ?
C(321) -0.0810(4) 0.0062(4) 0.2140(5) 0.0950(19) Uani ?
C(322) 0.0203(3) 0.0230(3) 0.2447(3) 0.0559(12) Uani ?
C(323) 0.0264(4) -0.0513(4) 0.3333(4) 0.0873(18) Uani ?
C(361) 0.4746(4) 0.1477(4) -0.0075(5) 0.114(2) Uani ?
C(362) 0.3613(4) 0.1827(3) 0.0033(4) 0.0780(16) Uani ?
C(363) 0.3561(7) 0.2382(6) -0.0950(5) 0.144(3) Uani ?
H(21) 0.0443 0.2491 0.0971 0.1020 Uiso calc
H(31) -0.0139 0.2747 -0.0602 0.1323 Uiso calc
H(41) -0.1284 0.4080 -0.0717 0.1142 Uiso calc
H(51) -0.1902 0.5057 0.0580 0.1205 Uiso calc
H(61) -0.1411 0.4846 0.2141 0.1040 Uiso calc
H(71) 0.0058 0.5063 0.3075 0.0507 Uiso calc
H(72) -0.0113 0.4447 0.4188 0.0976 Uiso calc
H(73) -0.1085 0.4647 0.3768 0.0976 Uiso calc
H(81) -0.1780 0.2849 0.3589 0.0507 Uiso calc
H(82) -0.1163 0.2456 0.4377 0.0817 Uiso calc
H(83) -0.1097 0.1881 0.3400 0.0817 Uiso calc
H(131) 0.3186 0.6859 0.4027 0.0678 Uiso calc
H(141) 0.3820 0.6254 0.5408 0.0765 Uiso calc
H(151) 0.3656 0.4534 0.5959 0.0703 Uiso calc
H(231) 0.6718 0.2825 0.2279 0.0979 Uiso calc
H(241) 0.6914 0.1156 0.2887 0.1263 Uiso calc
H(251) 0.5466 0.0010 0.3366 0.1062 Uiso calc
H(331) 0.0838 -0.1192 0.1126 0.1042 Uiso calc
H(341) 0.2351 -0.1251 -0.0310 0.1213 Uiso calc
H(351) 0.3531 0.0120 -0.0816 0.1074 Uiso calc
H(1211) 0.1095 0.7049 0.2682 0.0507 Uiso calc
H(1212) 0.1718 0.7327 0.3443 0.0913 Uiso calc
H(1213) 0.0818 0.6518 0.3793 0.0913 Uiso calc
H(1221) 0.1866 0.5416 0.2642 0.0634 Uiso calc
H(1231) 0.3750 0.5736 0.1642 0.0507 Uiso calc
H(1232) 0.3481 0.6904 0.2136 0.0963 Uiso calc
H(1233) 0.2864 0.6609 0.1371 0.0963 Uiso calc
H(1611) 0.3921 0.2884 0.6030 0.0507 Uiso calc
H(1612) 0.4414 0.2740 0.4909 0.1027 Uiso calc
H(1613) 0.3771 0.1882 0.5669 0.1027 Uiso calc
H(1621) 0.2667 0.2623 0.4796 0.0664 Uiso calc
H(1631) 0.1669 0.2206 0.6312 0.0507 Uiso calc
H(1632) 0.1325 0.3305 0.6258 0.1147 Uiso calc
H(1633) 0.2098 0.2968 0.6898 0.1147 Uiso calc
H(2211) 0.5318 0.5288 0.2462 0.0507 Uiso calc
H(2212) 0.6204 0.4494 0.2434 0.0921 Uiso calc
H(2213) 0.5171 0.4419 0.3349 0.0921 Uiso calc
H(2221) 0.4252 0.3912 0.2193 0.0681 Uiso calc
H(2231) 0.6411 0.3894 0.0781 0.0507 Uiso calc
H(2232) 0.5329 0.4583 0.0614 0.1136 Uiso calc
H(2233) 0.5272 0.3431 0.0537 0.1136 Uiso calc
H(2611) 0.3042 -0.1126 0.2884 0.0507 Uiso calc
H(2612) 0.4221 -0.0983 0.2845 0.1351 Uiso calc
H(2613) 0.3767 -0.0385 0.2034 0.1351 Uiso calc
H(2621) 0.2842 0.0635 0.3316 0.0810 Uiso calc
H(2631) 0.2584 -0.0526 0.4748 0.1425 Uiso calc
H(2632) 0.3766 -0.0404 0.4707 0.1425 Uiso calc
H(2633) 0.3005 0.0489 0.4978 0.1425 Uiso calc
H(3211) -0.1413 0.0152 0.2721 0.0507 Uiso calc
H(3212) -0.0830 -0.0586 0.1906 0.1217 Uiso calc
H(3213) -0.0844 0.0553 0.1574 0.1217 Uiso calc
H(3221) 0.0160 0.0891 0.2698 0.0747 Uiso calc
H(3231) 0.0366 -0.1219 0.3071 0.0507 Uiso calc
H(3232) -0.0348 -0.0503 0.3920 0.1118 Uiso calc
H(3233) 0.0872 -0.0349 0.3582 0.1118 Uiso calc
H(3611) 0.4997 0.0820 -0.0424 0.0507 Uiso calc
H(3612) 0.4836 0.1288 0.0643 0.1380 Uiso calc
H(3613) 0.5276 0.1954 -0.0390 0.1380 Uiso calc
H(3621) 0.3449 0.2320 0.0546 0.1017 Uiso calc
H(3631) 0.2700 0.2556 -0.0809 0.0507 Uiso calc
H(3632) 0.3740 0.1975 -0.1524 0.1794 Uiso calc
H(3633) 0.3939 0.2991 -0.1113 0.1794 Uiso calc

loop_
_geom_angle_atom_site_label_1
_geom_angle_atom_site_label_2
_geom_angle_atom_site_label_3
_geom_angle
_geom_angle_publ_flag
Cl(1) Ta Cl(2) 159.87(3) ?
Cl(1) Ta P(1) 81.61(3) ?
Cl(1) Ta O(10) 88.50(7) ?
Cl(1) Ta O(20) 101.86(7) ?
Cl(1) Ta O(30) 89.15(7) ?
Cl(2) Ta P(1) 78.28(3) ?
Cl(2) Ta O(10) 89.93(6) ?
Cl(2) Ta O(20) 98.24(7) ?
Cl(2) Ta O(30) 91.51(6) ?
P(1) Ta O(10) 88.26(7) ?
P(1) Ta O(20) 176.51(7) ?
P(1) Ta O(30) 89.20(7) ?
O(10) Ta O(20) 91.43(10) ?
O(10) Ta O(30) 176.77(10) ?
O(20) Ta O(30) 91.22(10) ?
Ta P(1) C(1) 117.19(11) ?
Ta P(1) C(7) 109.48(16) ?
Ta P(1) C(8) 117.87(15) ?
C(1) P(1) C(7) 106.5(2) ?
C(1) P(1) C(8) 102.0(2) ?
C(7) P(1) C(8) 102.27(19) ?
Ta O(10) C(11) 158.9(2) ?
Ta O(20) C(21) 175.7(2) ?
Ta O(30) C(31) 164.9(2) ?
P(1) C(1) C(2) 119.3(3) ?
P(1) C(1) C(6) 122.7(3) ?
C(2) C(1) C(6) 117.9(4) ?
C(1) C(2) C(3) 120.3(5) ?
C(1) C(2) H(21) 118.9(5) ?
C(3) C(2) H(21) 120.8(5) ?
C(2) C(3) C(4) 119.9(5) ?
C(2) C(3) H(31) 123.7(6) ?
C(4) C(3) H(31) 116.5(6) ?
C(3) C(4) C(5) 120.0(5) ?
C(3) C(4) H(41) 124.8(5) ?
C(5) C(4) H(41) 115.2(6) ?
C(4) C(5) C(6) 121.0(5) ?
C(4) C(5) H(51) 118.5(6) ?
C(6) C(5) H(51) 120.5(5) ?
C(1) C(6) C(5) 120.9(5) ?
C(1) C(6) H(61) 119.6(5) ?
C(5) C(6) H(61) 119.5(5) ?
P(1) C(7) H(71) 106.4(3) ?
P(1) C(7) H(72) 111.5(4) ?
P(1) C(7) H(73) 111.4(4) ?
H(71) C(7) H(72) 109.2(5) ?
H(71) C(7) H(73) 109.1(5) ?
H(72) C(7) H(73) 109.2(4) ?
P(1) C(8) H(81) 104.5(3) ?
P(1) C(8) H(82) 110.9(4) ?
P(1) C(8) H(83) 110.9(3) ?
H(81) C(8) H(82) 111.0(4) ?
H(81) C(8) H(83) 111.2(5) ?
H(82) C(8) H(83) 108.3(4) ?
O(10) C(11) C(12) 118.9(3) ?
O(10) C(11) C(16) 119.5(3) ?
C(12) C(11) C(16) 121.6(3) ?
C(11) C(12) C(13) 117.4(3) ?
C(11) C(12) C(122) 123.3(3) ?
C(13) C(12) C(122) 119.3(3) ?
C(12) C(13) C(14) 122.4(4) ?
C(12) C(13) H(131) 118.0(4) ?
C(14) C(13) H(131) 119.7(4) ?
C(13) C(14) C(15) 118.8(4) ?
C(13) C(14) H(141) 120.1(4) ?
C(15) C(14) H(141) 121.1(4) ?
C(14) C(15) C(16) 122.8(4) ?
C(14) C(15) H(151) 119.3(4) ?
C(16) C(15) H(151) 117.9(4) ?
C(11) C(16) C(15) 116.9(3) ?
C(11) C(16) C(162) 123.4(3) ?
C(15) C(16) C(162) 119.6(3) ?
O(20) C(21) C(22) 117.6(3) ?
O(20) C(21) C(26) 118.3(3) ?
C(22) C(21) C(26) 124.0(3) ?
C(21) C(22) C(23) 116.0(4) ?
C(21) C(22) C(222) 122.7(3) ?
C(23) C(22) C(222) 121.3(3) ?
C(22) C(23) C(24) 121.6(4) ?
C(22) C(23) H(231) 118.1(5) ?
C(24) C(23) H(231) 120.3(4) ?
C(23) C(24) C(25) 120.8(5) ?
C(23) C(24) H(241) 119.8(5) ?
C(25) C(24) H(241) 119.4(5) ?
C(24) C(25) C(26) 120.8(4) ?
C(24) C(25) H(251) 121.0(5) ?
C(26) C(25) H(251) 118.2(4) ?
C(21) C(26) C(25) 116.7(4) ?
C(21) C(26) C(262) 122.5(4) ?
C(25) C(26) C(262) 120.7(4) ?
O(30) C(31) C(32) 117.8(3) ?
O(30) C(31) C(36) 119.5(3) ?
C(32) C(31) C(36) 122.7(3) ?
C(31) C(32) C(33) 117.0(3) ?
C(31) C(32) C(322) 122.2(3) ?
C(33) C(32) C(322) 120.8(4) ?
C(32) C(33) C(34) 121.6(4) ?
C(32) C(33) H(331) 118.2(4) ?
C(34) C(33) H(331) 120.2(5) ?
C(33) C(34) C(35) 119.6(5) ?
C(33) C(34) H(341) 120.1(5) ?
C(35) C(34) H(341) 120.2(5) ?
C(34) C(35) C(36) 122.7(4) ?
C(34) C(35) H(351) 119.7(5) ?
C(36) C(35) H(351) 117.5(5) ?
C(31) C(36) C(35) 116.3(4) ?
C(31) C(36) C(362) 123.3(4) ?
C(35) C(36) C(362) 120.4(4) ?
C(122) C(121) H(1211) 114.0(4) ?
C(122) C(121) H(1212) 110.6(4) ?
C(122) C(121) H(1213) 111.0(4) ?
H(1211) C(121) H(1212) 106.8(4) ?
H(1211) C(121) H(1213) 106.4(5) ?
H(1212) C(121) H(1213) 107.8(5) ?
C(12) C(122) C(121) 111.6(3) ?
C(12) C(122) C(123) 111.6(3) ?
C(12) C(122) H(1221) 107.1(3) ?
C(121) C(122) C(123) 110.9(3) ?
C(121) C(122) H(1221) 107.8(4) ?
C(123) C(122) H(1221) 107.7(3) ?
C(122) C(123) H(1231) 112.4(4) ?
C(122) C(123) H(1232) 109.6(4) ?
C(122) C(123) H(1233) 111.1(4) ?
H(1231) C(123) H(1232) 107.8(4) ?
H(1231) C(123) H(1233) 108.6(4) ?
H(1232) C(123) H(1233) 107.2(4) ?
C(162) C(161) H(1611) 106.5(4) ?
C(162) C(161) H(1612) 110.3(4) ?
C(162) C(161) H(1613) 111.9(5) ?
H(1611) C(161) H(1612) 109.1(5) ?
H(1611) C(161) H(1613) 110.2(5) ?
H(1612) C(161) H(1613) 108.8(5) ?
C(16) C(162) C(161) 113.2(3) ?
C(16) C(162) C(163) 111.0(3) ?
C(16) C(162) H(1621) 108.0(3) ?
C(161) C(162) C(163) 111.0(4) ?
C(161) C(162) H(1621) 105.5(4) ?
C(163) C(162) H(1621) 107.8(4) ?
C(162) C(163) H(1631) 105.1(4) ?
C(162) C(163) H(1632) 110.3(4) ?
C(162) C(163) H(1633) 110.6(5) ?
H(1631) C(163) H(1632) 110.5(6) ?
H(1631) C(163) H(1633) 111.3(5) ?
H(1632) C(163) H(1633) 109.1(5) ?
C(222) C(221) H(2211) 118.2(4) ?
C(222) C(221) H(2212) 109.7(4) ?
C(222) C(221) H(2213) 110.6(4) ?
H(2211) C(221) H(2212) 105.1(4) ?
H(2211) C(221) H(2213) 104.9(4) ?
H(2212) C(221) H(2213) 107.8(5) ?
C(22) C(222) C(221) 112.4(4) ?
C(22) C(222) C(223) 111.0(3) ?
C(22) C(222) H(2221) 107.6(3) ?
C(221) C(222) C(223) 110.1(3) ?
C(221) C(222) H(2221) 106.7(4) ?
C(223) C(222) H(2221) 108.8(4) ?
C(222) C(223) H(2231) 104.9(4) ?
C(222) C(223) H(2232) 111.2(4) ?
C(222) C(223) H(2233) 109.9(4) ?
H(2231) C(223) H(2232) 111.7(5) ?
H(2231) C(223) H(2233) 110.6(5) ?
H(2232) C(223) H(2233) 108.5(5) ?
C(262) C(261) H(2611) 118.6(5) ?
C(262) C(261) H(2612) 110.9(6) ?
C(262) C(261) H(2613) 111.0(5) ?
H(2611) C(261) H(2612) 104.2(5) ?
H(2611) C(261) H(2613) 103.4(7) ?
H(2612) C(261) H(2613) 108.0(5) ?
C(26) C(262) C(261) 111.9(4) ?
C(26) C(262) C(263) 112.4(4) ?
C(26) C(262) H(2621) 107.0(4) ?
C(261) C(262) C(263) 110.6(4) ?
C(261) C(262) H(2621) 108.0(5) ?
C(263) C(262) H(2621) 106.5(4) ?
C(262) C(263) H(2631) 111.4(6) ?
C(262) C(263) H(2632) 109.4(5) ?
C(262) C(263) H(2633) 110.4(5) ?
H(2631) C(263) H(2632) 109.0(6) ?
H(2631) C(263) H(2633) 109.0(6) ?
H(2632) C(263) H(2633) 107.6(7) ?
C(322) C(321) H(3211) 109.7(6) ?
C(322) C(321) H(3212) 111.0(5) ?
C(322) C(321) H(3213) 109.9(4) ?
H(3211) C(321) H(3212) 110.4(5) ?
H(3211) C(321) H(3213) 107.9(5) ?
H(3212) C(321) H(3213) 107.8(6) ?
C(32) C(322) C(321) 111.7(4) ?
C(32) C(322) C(323) 111.6(4) ?
C(32) C(322) H(3221) 108.6(3) ?
C(321) C(322) C(323) 110.8(4) ?
C(321) C(322) H(3221) 106.6(4) ?
C(323) C(322) H(3221) 107.3(4) ?
C(322) C(323) H(3231) 109.0(5) ?
C(322) C(323) H(3232) 112.5(5) ?
C(322) C(323) H(3233) 110.3(4) ?
H(3231) C(323) H(3232) 110.4(5) ?
H(3231) C(323) H(3233) 108.3(5) ?
H(3232) C(323) H(3233) 106.3(5) ?
C(362) C(361) H(3611) 119.5(6) ?
C(362) C(361) H(3612) 109.6(4) ?
C(362) C(361) H(3613) 115.3(5) ?
H(3611) C(361) H(3612) 99.5(5) ?
H(3611) C(361) H(3613) 105.4(5) ?
H(3612) C(361) H(3613) 105.6(6) ?
C(36) C(362) C(361) 112.1(4) ?
C(36) C(362) C(363) 112.7(5) ?
C(36) C(362) H(3621) 109.2(4) ?
C(361) C(362) C(363) 109.7(5) ?
C(361) C(362) H(3621) 107.9(5) ?
C(363) C(362) H(3621) 104.9(5) ?
C(362) C(363) H(3631) 104.0(5) ?
C(362) C(363) H(3632) 112.5(6) ?
C(362) C(363) H(3633) 114.8(8) ?
H(3631) C(363) H(3632) 106.3(8) ?
H(3631) C(363) H(3633) 107.6(7) ?
H(3632) C(363) H(3633) 110.9(6) ?

loop_
_geom_bond_atom_site_label_1
_geom_bond_atom_site_label_2
_geom_bond_distance
_geom_bond_publ_flag
Ta Cl(1) 2.3713(8) ?
Ta Cl(2) 2.3690(8) ?
Ta P(1) 2.7574(9) ?
Ta O(10) 1.913(2) ?
Ta O(20) 1.863(2) ?
Ta O(30) 1.897(2) ?
P(1) C(1) 1.803(5) ?
P(1) C(7) 1.803(5) ?
P(1) C(8) 1.816(4) ?
O(10) C(11) 1.374(4) ?
O(20) C(21) 1.373(4) ?
O(30) C(31) 1.375(4) ?
C(1) C(2) 1.379(6) ?
C(1) C(6) 1.390(6) ?
C(2) C(3) 1.397(8) ?
C(2) H(21) 0.981(5) ?
C(3) C(4) 1.368(8) ?
C(3) H(31) 0.977(5) ?
C(4) C(5) 1.349(8) ?
C(4) H(41) 0.953(6) ?
C(5) C(6) 1.363(8) ?
C(5) H(51) 0.979(6) ?
C(6) H(61) 1.009(5) ?
C(7) H(71) 1.017(4) ?
C(7) H(72) 0.951(5) ?
C(7) H(73) 0.952(4) ?
C(8) H(81) 0.939(4) ?
C(8) H(82) 0.958(5) ?
C(8) H(83) 0.956(5) ?
C(11) C(12) 1.402(5) ?
C(11) C(16) 1.409(5) ?
C(12) C(13) 1.401(6) ?
C(12) C(122) 1.510(6) ?
C(13) C(14) 1.362(6) ?
C(13) H(131) 0.978(4) ?
C(14) C(15) 1.374(6) ?
C(14) H(141) 0.963(4) ?
C(15) C(16) 1.392(6) ?
C(15) H(151) 0.973(4) ?
C(16) C(162) 1.503(5) ?
C(21) C(22) 1.404(5) ?
C(21) C(26) 1.387(5) ?
C(22) C(23) 1.383(6) ?
C(22) C(222) 1.522(6) ?
C(23) C(24) 1.368(8) ?
C(23) H(231) 0.989(4) ?
C(24) C(25) 1.376(7) ?
C(24) H(241) 0.972(5) ?
C(25) C(26) 1.385(6) ?
C(25) H(251) 0.983(5) ?
C(26) C(262) 1.517(6) ?
C(31) C(32) 1.399(5) ?
C(31) C(36) 1.401(5) ?
C(32) C(33) 1.394(6) ?
C(32) C(322) 1.505(5) ?
C(33) C(34) 1.369(7) ?
C(33) H(331) 0.990(5) ?
C(34) C(35) 1.360(7) ?
C(34) H(341) 0.969(5) ?
C(35) C(36) 1.391(7) ?
C(35) H(351) 0.982(4) ?
C(36) C(362) 1.504(6) ?
C(121) C(122) 1.537(6) ?
C(121) H(1211) 0.967(5) ?
C(121) H(1212) 0.957(5) ?
C(121) H(1213) 0.963(4) ?
C(122) C(123) 1.521(5) ?
C(122) H(1221) 0.964(4) ?
C(123) H(1231) 1.174(5) ?
C(123) H(1232) 0.969(5) ?
C(123) H(1233) 0.958(5) ?
C(161) C(162) 1.527(7) ?
C(161) H(1611) 0.866(5) ?
C(161) H(1612) 0.960(4) ?
C(161) H(1613) 0.948(5) ?
C(162) C(163) 1.517(6) ?
C(162) H(1621) 0.969(4) ?
C(163) H(1631) 0.910(5) ?
C(163) H(1632) 0.957(6) ?
C(163) H(1633) 0.948(6) ?
C(221) C(222) 1.518(7) ?
C(221) H(2211) 1.014(5) ?
C(221) H(2212) 0.959(4) ?
C(221) H(2213) 0.961(4) ?
C(222) C(223) 1.512(6) ?
C(222) H(2221) 0.969(4) ?
C(223) H(2231) 1.160(5) ?
C(223) H(2232) 0.949(6) ?
C(223) H(2233) 0.963(6) ?
C(261) C(262) 1.506(7) ?
C(261) H(2611) 1.012(6) ?
C(261) H(2612) 0.953(6) ?
C(261) H(2613) 0.964(6) ?
C(262) C(263) 1.502(7) ?
C(262) H(2621) 0.967(5) ?
C(263) H(2631) 0.945(7) ?
C(263) H(2632) 0.961(7) ?
C(263) H(2633) 0.961(6) ?
C(321) C(322) 1.526(7) ?
C(321) H(3211) 0.957(5) ?
C(321) H(3212) 0.945(6) ?
C(321) H(3213) 0.974(6) ?
C(322) C(323) 1.507(7) ?
C(322) H(3221) 0.964(4) ?
C(323) H(3231) 1.025(5) ?
C(323) H(3232) 0.956(5) ?
C(323) H(3233) 0.982(6) ?
C(361) C(362) 1.532(8) ?
C(361) H(3611) 1.035(6) ?
C(361) H(3612) 1.016(7) ?
C(361) H(3613) 0.931(5) ?
C(362) C(363) 1.481(9) ?
C(362) H(3621) 0.968(5) ?
C(363) H(3631) 1.122(9) ?
C(363) H(3632) 0.950(7) ?
C(363) H(3633) 0.933(8) ?
